data_7016160
loop_
_publ_author_name
'Bai, Sheng-Di'
'Guan, Fei'
'Hu, Min'
'Yuan, Shi-Fang'
'Guo, Jian-Ping'
'Liu, Dian-Sheng'

_publ_section_title
;
 Mononuclear titanium compounds based on the silyl-linked
 bis(amidinate) ligand: synthesis, characterization and ethylene
 polymerization.
;
_journal_issue 30
_journal_name_full 'Dalton transactions (Cambridge, England : 2003)'
_journal_page_first 7686
_journal_page_last 7688
_journal_paper_doi 10.1039/c1dt10365b
_journal_volume 40
_journal_year 2011
_chemical_formula_sum 'C24 H34 Cl2 N4 Si Ti'
_chemical_formula_weight 525.44
_chemical_name_systematic
;
?
;
_space_group_IT_number 43
_symmetry_cell_setting orthorhombic
_symmetry_space_group_name_Hall 'F 2 -2d'
_symmetry_space_group_name_H-M 'F d d 2'
_atom_sites_solution_hydrogens geom
_atom_sites_solution_primary direct
_atom_sites_solution_secondary difmap
_audit_creation_method SHELXL-97
_cell_angle_alpha 90.00
_cell_angle_beta 90.00
_cell_angle_gamma 90.00
_cell_formula_units_Z 8
_cell_length_a 22.585(5)
_cell_length_b 26.749(6)
_cell_length_c 9.093(2)
_cell_measurement_reflns_used 2071
_cell_measurement_temperature 203(2)
_cell_measurement_theta_max 24.974
_cell_measurement_theta_min 2.361
_cell_volume 5493(2)
_computing_cell_refinement 'SAINT (Bruker, 2000)'
_computing_data_collection 'SMART (Bruker, 2000)'
_computing_data_reduction SAINT
_computing_molecular_graphics 'SHELXTL/PC (Sheldrick, 2008)'
_computing_publication_material 'SHELXL-97 (Sheldrick, 2008)'
_computing_structure_refinement 'SHELXL-97 (Sheldrick, 2008)'
_computing_structure_solution 'SHELXS-97 (Sheldrick, 2008)'
_diffrn_ambient_temperature 203(2)
_diffrn_measured_fraction_theta_full 1.000
_diffrn_measured_fraction_theta_max 1.000
_diffrn_measurement_device_type 'Bruker Smart area-detector diffractometer'
_diffrn_measurement_method '\f and \w scan'
_diffrn_radiation_monochromator graphite
_diffrn_radiation_source 'fine-focus sealed tube'
_diffrn_radiation_type MoK\a
_diffrn_radiation_wavelength 0.71073
_diffrn_reflns_av_R_equivalents 0.0317
_diffrn_reflns_av_sigmaI/netI 0.0427
_diffrn_reflns_limit_h_max 19
_diffrn_reflns_limit_h_min -26
_diffrn_reflns_limit_k_max 28
_diffrn_reflns_limit_k_min -31
_diffrn_reflns_limit_l_max 10
_diffrn_reflns_limit_l_min -10
_diffrn_reflns_number 5712
_diffrn_reflns_theta_full 25.04
_diffrn_reflns_theta_max 25.04
_diffrn_reflns_theta_min 2.36
_diffrn_standards_decay_% 3.73
_exptl_absorpt_coefficient_mu 0.568
_exptl_absorpt_correction_T_max 0.8948
_exptl_absorpt_correction_T_min 0.8480
_exptl_absorpt_correction_type multi-scan
_exptl_absorpt_process_details 'SADABS (Sheldrick, 1996)'
_exptl_crystal_colour Red
_exptl_crystal_density_diffrn 1.271
_exptl_crystal_density_method 'not measured'
_exptl_crystal_description Block
_exptl_crystal_F_000 2208
_exptl_crystal_size_max 0.30
_exptl_crystal_size_mid 0.20
_exptl_crystal_size_min 0.20
_refine_diff_density_max 0.456
_refine_diff_density_min -0.239
_refine_diff_density_rms 0.066
_refine_ls_abs_structure_details 'Flack H D (1983), Acta Cryst. A39, 876-881'
_refine_ls_abs_structure_Flack 0.07(5)
_refine_ls_extinction_method none
_refine_ls_goodness_of_fit_ref 1.065
_refine_ls_hydrogen_treatment constr
_refine_ls_matrix_type full
_refine_ls_number_parameters 146
_refine_ls_number_reflns 2422
_refine_ls_number_restraints 7
_refine_ls_restrained_S_all 1.090
_refine_ls_R_factor_all 0.0558
_refine_ls_R_factor_gt 0.0490
_refine_ls_shift/su_max 0.000
_refine_ls_shift/su_mean 0.000
_refine_ls_structure_factor_coef Fsqd
_refine_ls_weighting_details 'calc w=1/[\s^2^(Fo^2^)+(0.0573P)^2^+6.3052P] where P=(Fo^2^+2Fc^2^)/3'
_refine_ls_weighting_scheme calc
_refine_ls_wR_factor_gt 0.1120
_refine_ls_wR_factor_ref 0.1157
_reflns_number_gt 2145
_reflns_number_total 2422
_reflns_threshold_expression >2sigma(I)
_cod_data_source_file c1dt10365b.txt
_cod_data_source_block s119p
_cod_depositor_comments
;
The following automatic conversions were performed:

'_symmetry_cell_setting' value 'Orthorhombic' changed to
'orthorhombic' according to
/home/saulius/struct/CIF-dictionaries/cif_core.dic dictionary named
'cif_core.dic' version 2.4.1 from
2010-06-29.

'_exptl_absorpt_correction_type' value 'Multi-scan'
changed to 'multi-scan' according to
/home/saulius/struct/CIF-dictionaries/cif_core.dic dictionary named
'cif_core.dic' version 2.4.1 from 2010-06-29.

Automatic conversion script
Id: cif_fix_values 1715 2011-07-08 13:25:40Z adriana 
;
_cod_original_sg_symbol_H-M Fdd2
_cod_database_code 7016160

loop_
_symmetry_equiv_pos_as_xyz
'x, y, z'
'-x, -y, z'
'x+1/4, -y+1/4, z+1/4'
'-x+1/4, y+1/4, z+1/4'
'x, y+1/2, z+1/2'
'-x, -y+1/2, z+1/2'
'x+1/4, -y+3/4, z+3/4'
'-x+1/4, y+3/4, z+3/4'
'x+1/2, y, z+1/2'
'-x+1/2, -y, z+1/2'
'x+3/4, -y+1/4, z+3/4'
'-x+3/4, y+1/4, z+3/4'
'x+1/2, y+1/2, z'
'-x+1/2, -y+1/2, z'
'x+3/4, -y+3/4, z+1/4'
'-x+3/4, y+3/4, z+1/4'

loop_
_atom_site_label
_atom_site_type_symbol
_atom_site_fract_x
_atom_site_fract_y
_atom_site_fract_z
_atom_site_U_iso_or_equiv
_atom_site_adp_type
_atom_site_occupancy
_atom_site_symmetry_multiplicity
_atom_site_calc_flag
_atom_site_refinement_flags
_atom_site_disorder_assembly
_atom_site_disorder_group
Ti1 Ti 0.0000 0.5000 0.16690(8) 0.0338(3) Uani 1 2 d S . .
Si1 Si 0.0000 0.5000 0.48307(16) 0.0473(4) Uani 1 2 d SU . .
Cl1 Cl 0.09237(5) 0.50149(4) 0.06758(15) 0.0580(3) Uani 1 1 d . . .
N1 N -0.00121(14) 0.58354(11) 0.1416(3) 0.0385(8) Uani 1 1 d . . .
N2 N -0.0098(2) 0.54186(12) 0.3450(4) 0.0675(11) Uani 1 1 d U . .
C1 C 0.00129(16) 0.62337(14) 0.0296(4) 0.0389(9) Uani 1 1 d . . .
C2 C -0.0067(2) 0.59684(18) -0.1173(5) 0.0627(13) Uani 1 1 d . . .
H2A H -0.0407 0.5747 -0.1118 0.094 Uiso 1 1 calc R . .
H2B H 0.0285 0.5775 -0.1394 0.094 Uiso 1 1 calc R . .
H2C H -0.0131 0.6214 -0.1941 0.094 Uiso 1 1 calc R . .
C3 C -0.04870(19) 0.66098(16) 0.0510(5) 0.0560(12) Uani 1 1 d . . .
H3A H -0.0469 0.6745 0.1498 0.084 Uiso 1 1 calc R . .
H3B H -0.0865 0.6444 0.0366 0.084 Uiso 1 1 calc R . .
H3C H -0.0446 0.6879 -0.0198 0.084 Uiso 1 1 calc R . .
C4 C 0.06096(19) 0.65002(16) 0.0338(5) 0.0575(12) Uani 1 1 d . . .
H4A H 0.0636 0.6700 0.1226 0.086 Uiso 1 1 calc R . .
H4B H 0.0647 0.6715 -0.0516 0.086 Uiso 1 1 calc R . .
H4C H 0.0926 0.6255 0.0333 0.086 Uiso 1 1 calc R . .
C5 C -0.00557(18) 0.58785(15) 0.2839(4) 0.0426(9) Uani 1 1 d . . .
C6 C -0.00822(17) 0.63183(13) 0.3835(4) 0.0374(9) Uani 1 1 d . . .
C7 C -0.0608(2) 0.64287(16) 0.4515(5) 0.0516(11) Uani 1 1 d . . .
H7A H -0.0948 0.6243 0.4280 0.062 Uiso 1 1 calc R . .
C8 C -0.0647(2) 0.68050(16) 0.5531(5) 0.0602(12) Uani 1 1 d . . .
H8A H -0.1012 0.6879 0.5975 0.072 Uiso 1 1 calc R . .
C9 C -0.0151(2) 0.70754(15) 0.5901(5) 0.0570(12) Uani 1 1 d . . .
H9A H -0.0176 0.7336 0.6593 0.068 Uiso 1 1 calc R . .
C10 C 0.0380(2) 0.69631(16) 0.5254(5) 0.0629(13) Uani 1 1 d . . .
H10A H 0.0722 0.7142 0.5518 0.075 Uiso 1 1 calc R . .
C11 C 0.04134(19) 0.65891(15) 0.4218(5) 0.0513(10) Uani 1 1 d . . .
H11A H 0.0778 0.6518 0.3767 0.062 Uiso 1 1 calc R . .
C12 C 0.0671(3) 0.5092(2) 0.5962(6) 0.0883(19) Uani 1 1 d . . .
H12A H 0.0561 0.5109 0.6991 0.133 Uiso 1 1 calc R . .
H12B H 0.0864 0.5400 0.5675 0.133 Uiso 1 1 calc R . .
H12C H 0.0940 0.4813 0.5812 0.133 Uiso 1 1 calc R . .

loop_
_atom_site_aniso_label
_atom_site_aniso_U_11
_atom_site_aniso_U_22
_atom_site_aniso_U_33
_atom_site_aniso_U_23
_atom_site_aniso_U_13
_atom_site_aniso_U_12
Ti1 0.0522(6) 0.0251(5) 0.0242(5) 0.000 0.000 -0.0035(5)
Si1 0.0830(13) 0.0337(9) 0.0253(8) 0.000 0.000 -0.0108(8)
Cl1 0.0429(5) 0.0529(6) 0.0783(8) 0.0077(6) 0.0009(6) -0.0009(5)
N1 0.0558(19) 0.0247(14) 0.035(2) -0.0004(13) -0.0002(15) -0.0011(14)
N2 0.147(3) 0.0239(15) 0.031(2) -0.0045(15) 0.012(2) -0.0041(19)
C1 0.048(2) 0.031(2) 0.037(2) 0.0091(15) -0.0003(18) -0.0010(16)
C2 0.103(4) 0.050(3) 0.036(2) 0.008(2) -0.001(2) 0.011(2)
C3 0.058(3) 0.049(3) 0.061(3) 0.013(2) -0.006(2) 0.010(2)
C4 0.053(2) 0.060(3) 0.060(3) 0.013(2) 0.006(2) -0.008(2)
C5 0.057(2) 0.037(2) 0.034(2) 0.0017(16) -0.0020(19) -0.0001(18)
C6 0.054(2) 0.0230(18) 0.0356(18) 0.0001(15) 0.0052(17) 0.0027(16)
C7 0.048(2) 0.056(3) 0.051(2) -0.007(2) -0.002(2) 0.003(2)
C8 0.067(3) 0.060(3) 0.053(3) -0.003(2) 0.014(2) 0.025(2)
C9 0.095(4) 0.030(2) 0.046(2) -0.008(2) 0.012(3) 0.004(2)
C10 0.081(3) 0.046(3) 0.061(3) -0.014(2) 0.012(3) -0.023(2)
C11 0.056(3) 0.042(2) 0.055(2) -0.007(2) 0.017(2) -0.006(2)
C12 0.077(4) 0.135(5) 0.053(3) -0.019(3) 0.007(3) -0.025(3)

loop_
_atom_type_symbol
_atom_type_description
_atom_type_scat_dispersion_real
_atom_type_scat_dispersion_imag
_atom_type_scat_source
C C 0.0033 0.0016 'International Tables Vol C Tables 4.2.6.8 and 6.1.1.4'
H H 0.0000 0.0000 'International Tables Vol C Tables 4.2.6.8 and 6.1.1.4'
N N 0.0061 0.0033 'International Tables Vol C Tables 4.2.6.8 and 6.1.1.4'
Si Si 0.0817 0.0704 'International Tables Vol C Tables 4.2.6.8 and 6.1.1.4'
Ti Ti 0.2776 0.4457 'International Tables Vol C Tables 4.2.6.8 and 6.1.1.4'
Cl Cl 0.1484 0.1585 'International Tables Vol C Tables 4.2.6.8 and 6.1.1.4'

loop_
_geom_angle_atom_site_label_1
_geom_angle_atom_site_label_2
_geom_angle_atom_site_label_3
_geom_angle
_geom_angle_site_symmetry_1
_geom_angle_site_symmetry_3
_geom_angle_publ_flag
N2 Ti1 N2 70.3(2) . 2_565 ?
N2 Ti1 N1 130.34(12) . 2_565 ?
N2 Ti1 N1 61.33(12) 2_565 2_565 ?
N2 Ti1 N1 61.33(12) . . ?
N2 Ti1 N1 130.34(12) 2_565 . ?
N1 Ti1 N1 168.24(16) 2_565 . ?
N2 Ti1 Cl1 103.45(14) . 2_565 ?
N2 Ti1 Cl1 114.64(13) 2_565 2_565 ?
N1 Ti1 Cl1 87.31(8) 2_565 2_565 ?
N1 Ti1 Cl1 88.03(8) . 2_565 ?
N2 Ti1 Cl1 114.64(13) . . ?
N2 Ti1 Cl1 103.45(14) 2_565 . ?
N1 Ti1 Cl1 88.03(8) 2_565 . ?
N1 Ti1 Cl1 87.31(8) . . ?
Cl1 Ti1 Cl1 133.19(8) 2_565 . ?
N2 Ti1 C5 31.09(13) . . ?
N2 Ti1 C5 100.55(13) 2_565 . ?
N1 Ti1 C5 161.42(12) 2_565 . ?
N1 Ti1 C5 30.29(12) . . ?
Cl1 Ti1 C5 97.75(9) 2_565 . ?
Cl1 Ti1 C5 101.09(9) . . ?
N2 Ti1 C5 100.55(13) . 2_565 ?
N2 Ti1 C5 31.09(13) 2_565 2_565 ?
N1 Ti1 C5 30.29(12) 2_565 2_565 ?
N1 Ti1 C5 161.42(12) . 2_565 ?
Cl1 Ti1 C5 101.09(9) 2_565 2_565 ?
Cl1 Ti1 C5 97.75(9) . 2_565 ?
C5 Ti1 C5 131.36(18) . 2_565 ?
N2 Ti1 Si1 35.17(10) . . ?
N2 Ti1 Si1 35.17(10) 2_565 . ?
N1 Ti1 Si1 95.88(8) 2_565 . ?
N1 Ti1 Si1 95.88(8) . . ?
Cl1 Ti1 Si1 113.40(4) 2_565 . ?
Cl1 Ti1 Si1 113.40(4) . . ?
C5 Ti1 Si1 65.68(9) . . ?
C5 Ti1 Si1 65.68(9) 2_565 . ?
N2 Si1 N2 84.5(2) 2_565 . ?
N2 Si1 C12 113.1(2) 2_565 . ?
N2 Si1 C12 115.5(2) . . ?
N2 Si1 C12 115.5(2) 2_565 2_565 ?
N2 Si1 C12 113.1(2) . 2_565 ?
C12 Si1 C12 112.3(4) . 2_565 ?
N2 Si1 Ti1 42.27(12) 2_565 . ?
N2 Si1 Ti1 42.27(12) . . ?
C12 Si1 Ti1 123.83(19) . . ?
C12 Si1 Ti1 123.83(19) 2_565 . ?
C5 N1 C1 128.7(3) . . ?
C5 N1 Ti1 89.3(2) . . ?
C1 N1 Ti1 142.1(2) . . ?
C5 N2 Si1 153.5(3) . . ?
C5 N2 Ti1 99.8(3) . . ?
Si1 N2 Ti1 102.56(16) . . ?
N1 C1 C2 105.3(3) . . ?
N1 C1 C3 111.1(3) . . ?
C2 C1 C3 109.4(4) . . ?
N1 C1 C4 110.7(3) . . ?
C2 C1 C4 110.2(4) . . ?
C3 C1 C4 110.1(4) . . ?
C1 C2 H2A 109.5 . . ?
C1 C2 H2B 109.5 . . ?
H2A C2 H2B 109.5 . . ?
C1 C2 H2C 109.5 . . ?
H2A C2 H2C 109.5 . . ?
H2B C2 H2C 109.5 . . ?
C1 C3 H3A 109.5 . . ?
C1 C3 H3B 109.5 . . ?
H3A C3 H3B 109.5 . . ?
C1 C3 H3C 109.5 . . ?
H3A C3 H3C 109.5 . . ?
H3B C3 H3C 109.5 . . ?
C1 C4 H4A 109.5 . . ?
C1 C4 H4B 109.5 . . ?
H4A C4 H4B 109.5 . . ?
C1 C4 H4C 109.5 . . ?
H4A C4 H4C 109.5 . . ?
H4B C4 H4C 109.5 . . ?
N1 C5 N2 109.4(3) . . ?
N1 C5 C6 132.7(4) . . ?
N2 C5 C6 117.8(3) . . ?
N1 C5 Ti1 60.4(2) . . ?
N2 C5 Ti1 49.1(2) . . ?
C6 C5 Ti1 166.8(3) . . ?
C7 C6 C11 118.4(4) . . ?
C7 C6 C5 118.7(3) . . ?
C11 C6 C5 122.5(4) . . ?
C8 C7 C6 121.2(4) . . ?
C8 C7 H7A 119.4 . . ?
C6 C7 H7A 119.4 . . ?
C7 C8 C9 120.0(4) . . ?
C7 C8 H8A 120.0 . . ?
C9 C8 H8A 120.0 . . ?
C10 C9 C8 119.5(4) . . ?
C10 C9 H9A 120.2 . . ?
C8 C9 H9A 120.2 . . ?
C9 C10 C11 120.1(4) . . ?
C9 C10 H10A 119.9 . . ?
C11 C10 H10A 119.9 . . ?
C10 C11 C6 120.7(4) . . ?
C10 C11 H11A 119.6 . . ?
C6 C11 H11A 119.6 . . ?
Si1 C12 H12A 109.5 . . ?
Si1 C12 H12B 109.5 . . ?
H12A C12 H12B 109.5 . . ?
Si1 C12 H12C 109.5 . . ?
H12A C12 H12C 109.5 . . ?
H12B C12 H12C 109.5 . . ?

loop_
_geom_bond_atom_site_label_1
_geom_bond_atom_site_label_2
_geom_bond_distance
_geom_bond_site_symmetry_2
_geom_bond_publ_flag
Ti1 N2 1.981(3) . ?
Ti1 N2 1.981(3) 2_565 ?
Ti1 N1 2.247(3) 2_565 ?
Ti1 N1 2.247(3) . ?
Ti1 Cl1 2.2735(12) 2_565 ?
Ti1 Cl1 2.2735(12) . ?
Ti1 C5 2.582(4) . ?
Ti1 C5 2.582(4) 2_565 ?
Ti1 Si1 2.8748(17) . ?
Si1 N2 1.697(4) 2_565 ?
Si1 N2 1.697(4) . ?
Si1 C12 1.847(6) . ?
Si1 C12 1.847(6) 2_565 ?
N1 C5 1.303(5) . ?
N1 C1 1.475(5) . ?
N2 C5 1.353(5) . ?
C1 C2 1.523(6) . ?
C1 C3 1.525(5) . ?
C1 C4 1.525(6) . ?
C2 H2A 0.9700 . ?
C2 H2B 0.9700 . ?
C2 H2C 0.9700 . ?
C3 H3A 0.9700 . ?
C3 H3B 0.9700 . ?
C3 H3C 0.9700 . ?
C4 H4A 0.9700 . ?
C4 H4B 0.9700 . ?
C4 H4C 0.9700 . ?
C5 C6 1.486(5) . ?
C6 C7 1.372(5) . ?
C6 C11 1.378(6) . ?
C7 C8 1.369(6) . ?
C7 H7A 0.9400 . ?
C8 C9 1.375(6) . ?
C8 H8A 0.9400 . ?
C9 C10 1.368(7) . ?
C9 H9A 0.9400 . ?
C10 C11 1.376(6) . ?
C10 H10A 0.9400 . ?
C11 H11A 0.9400 . ?
C12 H12A 0.9700 . ?
C12 H12B 0.9700 . ?
C12 H12C 0.9700 . ?

loop_
_geom_torsion_atom_site_label_1
_geom_torsion_atom_site_label_2
_geom_torsion_atom_site_label_3
_geom_torsion_atom_site_label_4
_geom_torsion
_geom_torsion_site_symmetry_1
_geom_torsion_site_symmetry_2
_geom_torsion_site_symmetry_3
_geom_torsion_site_symmetry_4
_geom_torsion_publ_flag
N2 Ti1 Si1 N2 180.000(1) . . . 2_565 ?
N1 Ti1 Si1 N2 10.4(2) 2_565 . . 2_565 ?
N1 Ti1 Si1 N2 -169.6(2) . . . 2_565 ?
Cl1 Ti1 Si1 N2 100.0(2) 2_565 . . 2_565 ?
Cl1 Ti1 Si1 N2 -80.0(2) . . . 2_565 ?
C5 Ti1 Si1 N2 -171.9(2) . . . 2_565 ?
C5 Ti1 Si1 N2 8.1(2) 2_565 . . 2_565 ?
N2 Ti1 Si1 N2 180.000(1) 2_565 . . . ?
N1 Ti1 Si1 N2 -169.6(2) 2_565 . . . ?
N1 Ti1 Si1 N2 10.4(2) . . . . ?
Cl1 Ti1 Si1 N2 -80.0(2) 2_565 . . . ?
Cl1 Ti1 Si1 N2 100.0(2) . . . . ?
C5 Ti1 Si1 N2 8.1(2) . . . . ?
C5 Ti1 Si1 N2 -171.9(2) 2_565 . . . ?
N2 Ti1 Si1 C12 -91.9(3) . . . . ?
N2 Ti1 Si1 C12 88.1(3) 2_565 . . . ?
N1 Ti1 Si1 C12 98.5(3) 2_565 . . . ?
N1 Ti1 Si1 C12 -81.5(3) . . . . ?
Cl1 Ti1 Si1 C12 -171.9(2) 2_565 . . . ?
Cl1 Ti1 Si1 C12 8.1(2) . . . . ?
C5 Ti1 Si1 C12 -83.9(3) . . . . ?
C5 Ti1 Si1 C12 96.1(3) 2_565 . . . ?
N2 Ti1 Si1 C12 88.1(3) . . . 2_565 ?
N2 Ti1 Si1 C12 -91.9(3) 2_565 . . 2_565 ?
N1 Ti1 Si1 C12 -81.5(3) 2_565 . . 2_565 ?
N1 Ti1 Si1 C12 98.5(3) . . . 2_565 ?
Cl1 Ti1 Si1 C12 8.1(2) 2_565 . . 2_565 ?
Cl1 Ti1 Si1 C12 -171.9(2) . . . 2_565 ?
C5 Ti1 Si1 C12 96.1(3) . . . 2_565 ?
C5 Ti1 Si1 C12 -83.9(3) 2_565 . . 2_565 ?
N2 Ti1 N1 C5 2.6(2) . . . . ?
N2 Ti1 N1 C5 -12.1(3) 2_565 . . . ?
N1 Ti1 N1 C5 175.7(2) 2_565 . . . ?
Cl1 Ti1 N1 C5 109.1(2) 2_565 . . . ?
Cl1 Ti1 N1 C5 -117.5(2) . . . . ?
C5 Ti1 N1 C5 -11.0(6) 2_565 . . . ?
Si1 Ti1 N1 C5 -4.3(2) . . . . ?
N2 Ti1 N1 C1 -177.6(4) . . . . ?
N2 Ti1 N1 C1 167.7(4) 2_565 . . . ?
N1 Ti1 N1 C1 -4.4(4) 2_565 . . . ?
Cl1 Ti1 N1 C1 -71.1(4) 2_565 . . . ?
Cl1 Ti1 N1 C1 62.3(4) . . . . ?
C5 Ti1 N1 C1 179.9(5) . . . . ?
C5 Ti1 N1 C1 168.8(4) 2_565 . . . ?
Si1 Ti1 N1 C1 175.6(4) . . . . ?
N2 Si1 N2 C5 -146.8(9) 2_565 . . . ?
C12 Si1 N2 C5 -33.8(8) . . . . ?
C12 Si1 N2 C5 97.7(8) 2_565 . . . ?
Ti1 Si1 N2 C5 -146.8(9) . . . . ?
N2 Si1 N2 Ti1 0.0 2_565 . . . ?
C12 Si1 N2 Ti1 113.1(2) . . . . ?
C12 Si1 N2 Ti1 -115.5(2) 2_565 . . . ?
N2 Ti1 N2 C5 165.6(4) 2_565 . . . ?
N1 Ti1 N2 C5 179.3(2) 2_565 . . . ?
N1 Ti1 N2 C5 -2.5(2) . . . . ?
Cl1 Ti1 N2 C5 -82.7(3) 2_565 . . . ?
Cl1 Ti1 N2 C5 69.5(3) . . . . ?
C5 Ti1 N2 C5 173.1(2) 2_565 . . . ?
Si1 Ti1 N2 C5 165.6(4) . . . . ?
N2 Ti1 N2 Si1 0.0 2_565 . . . ?
N1 Ti1 N2 Si1 13.7(3) 2_565 . . . ?
N1 Ti1 N2 Si1 -168.1(3) . . . . ?
Cl1 Ti1 N2 Si1 111.70(18) 2_565 . . . ?
Cl1 Ti1 N2 Si1 -96.19(17) . . . . ?
C5 Ti1 N2 Si1 -165.6(4) . . . . ?
C5 Ti1 N2 Si1 7.5(2) 2_565 . . . ?
C5 N1 C1 C2 -168.5(4) . . . . ?
Ti1 N1 C1 C2 11.7(5) . . . . ?
C5 N1 C1 C3 -50.2(5) . . . . ?
Ti1 N1 C1 C3 129.9(4) . . . . ?
C5 N1 C1 C4 72.4(5) . . . . ?
Ti1 N1 C1 C4 -107.4(4) . . . . ?
C1 N1 C5 N2 176.6(4) . . . . ?
Ti1 N1 C5 N2 -3.5(3) . . . . ?
C1 N1 C5 C6 -1.5(7) . . . . ?
Ti1 N1 C5 C6 178.4(4) . . . . ?
C1 N1 C5 Ti1 -179.9(4) . . . . ?
Si1 N2 C5 N1 151.2(6) . . . . ?
Ti1 N2 C5 N1 4.0(4) . . . . ?
Si1 N2 C5 C6 -30.3(9) . . . . ?
Ti1 N2 C5 C6 -177.5(3) . . . . ?
Si1 N2 C5 Ti1 147.2(9) . . . . ?
N2 Ti1 C5 N1 -175.6(4) . . . . ?
N2 Ti1 C5 N1 170.6(3) 2_565 . . . ?
N1 Ti1 C5 N1 -177.27(16) 2_565 . . . ?
Cl1 Ti1 C5 N1 -72.4(2) 2_565 . . . ?
Cl1 Ti1 C5 N1 64.5(2) . . . . ?
C5 Ti1 C5 N1 175.3(3) 2_565 . . . ?
Si1 Ti1 C5 N1 175.3(3) . . . . ?
N2 Ti1 C5 N2 -13.7(4) 2_565 . . . ?
N1 Ti1 C5 N2 -1.6(5) 2_565 . . . ?
N1 Ti1 C5 N2 175.6(4) . . . . ?
Cl1 Ti1 C5 N2 103.2(3) 2_565 . . . ?
Cl1 Ti1 C5 N2 -119.8(3) . . . . ?
C5 Ti1 C5 N2 -9.0(3) 2_565 . . . ?
Si1 Ti1 C5 N2 -9.0(3) . . . . ?
N2 Ti1 C5 C6 9.5(11) . . . . ?
N2 Ti1 C5 C6 -4.2(12) 2_565 . . . ?
N1 Ti1 C5 C6 7.9(15) 2_565 . . . ?
N1 Ti1 C5 C6 -174.8(14) . . . . ?
Cl1 Ti1 C5 C6 112.7(12) 2_565 . . . ?
Cl1 Ti1 C5 C6 -110.3(12) . . . . ?
C5 Ti1 C5 C6 0.5(12) 2_565 . . . ?
Si1 Ti1 C5 C6 0.5(12) . . . . ?
N1 C5 C6 C7 108.7(5) . . . . ?
N2 C5 C6 C7 -69.3(5) . . . . ?
Ti1 C5 C6 C7 -77.4(13) . . . . ?
N1 C5 C6 C11 -78.0(6) . . . . ?
N2 C5 C6 C11 104.0(5) . . . . ?
Ti1 C5 C6 C11 95.8(12) . . . . ?
C11 C6 C7 C8 1.3(6) . . . . ?
C5 C6 C7 C8 174.8(4) . . . . ?
C6 C7 C8 C9 -0.9(7) . . . . ?
C7 C8 C9 C10 -0.4(7) . . . . ?
C8 C9 C10 C11 1.4(7) . . . . ?
C9 C10 C11 C6 -1.0(7) . . . . ?
C7 C6 C11 C10 -0.3(7) . . . . ?
C5 C6 C11 C10 -173.6(4) . . . . ?
